data_2228514
loop_
_publ_author_name
'Babjakov\'a, Eva'
'Ne\<cas, Marek'
'V\'icha, Robert'

_publ_section_title
;
 (1-Adamantyl)(2-methylphenyl)methanone
;
_journal_coeditor_code PK2284
_journal_issue 12
_journal_name_full 'Acta Crystallographica Section E'
_journal_page_first o3292
_journal_paper_doi 10.1107/S160053681004818X
_journal_volume 66
_journal_year 2010
_chemical_formula_iupac 'C18 H22 O'
_chemical_formula_moiety 'C18 H22 O'
_chemical_formula_sum 'C18 H22 O'
_chemical_formula_weight 254.36
_chemical_melting_point 345
_chemical_name_systematic
;
(1-Adamantyl)(2-methylphenyl)methanone
;
_space_group_IT_number 14
_symmetry_cell_setting monoclinic
_symmetry_space_group_name_Hall '-P 2ybc'
_symmetry_space_group_name_H-M 'P 1 21/c 1'
_atom_sites_solution_hydrogens geom
_atom_sites_solution_primary direct
_atom_sites_solution_secondary difmap
_cell_angle_alpha 90.00
_cell_angle_beta 92.244(4)
_cell_angle_gamma 90.00
_cell_formula_units_Z 4
_cell_length_a 6.6988(4)
_cell_length_b 12.2971(6)
_cell_length_c 16.7670(7)
_cell_measurement_reflns_used 2705
_cell_measurement_temperature 120(2)
_cell_measurement_theta_max 27.26
_cell_measurement_theta_min 3.31
_cell_volume 1380.14(12)
_computing_cell_refinement 'CrysAlis RED (Oxford Diffraction, 2009)'
_computing_data_collection 'CrysAlis CCD (Oxford Diffraction, 2009)'
_computing_data_reduction 'CrysAlis RED (Oxford Diffraction, 2009)'
_computing_molecular_graphics 'ORTEP-3 (Farrugia, 1997) and <i>Mercury</i> (Macrae <i>et al.</i>, 2008)'
_computing_publication_material 'SHELXL97 (Sheldrick, 2008)'
_computing_structure_refinement 'SHELXL97 (Sheldrick, 2008)'
_computing_structure_solution 'SHELXS97 (Sheldrick, 2008)'
_diffrn_ambient_temperature 120(2)
_diffrn_detector_area_resol_mean 8.4353
_diffrn_measured_fraction_theta_full 0.997
_diffrn_measured_fraction_theta_max 0.997
_diffrn_measurement_device_type
;
Oxford Diffraction Xcalibur diffractometer with a Sapphire2
detector
;
_diffrn_measurement_method '\w scan'
_diffrn_radiation_monochromator graphite
_diffrn_radiation_source 'Enhance (Mo) X-ray Source'
_diffrn_radiation_type MoK\a
_diffrn_radiation_wavelength 0.71073
_diffrn_reflns_av_R_equivalents 0.0293
_diffrn_reflns_av_sigmaI/netI 0.0460
_diffrn_reflns_limit_h_max 6
_diffrn_reflns_limit_h_min -7
_diffrn_reflns_limit_k_max 14
_diffrn_reflns_limit_k_min -14
_diffrn_reflns_limit_l_max 19
_diffrn_reflns_limit_l_min -19
_diffrn_reflns_number 8111
_diffrn_reflns_theta_full 25.00
_diffrn_reflns_theta_max 25.00
_diffrn_reflns_theta_min 3.47
_diffrn_standards_number 0
_exptl_absorpt_coefficient_mu 0.073
_exptl_absorpt_correction_T_max 1.000
_exptl_absorpt_correction_T_min 0.974
_exptl_absorpt_correction_type multi-scan
_exptl_absorpt_process_details
;
(CrysAlis RED; Oxford Diffraction, 2009)
;
_exptl_crystal_colour colourless
_exptl_crystal_density_diffrn 1.224
_exptl_crystal_density_method 'not measured'
_exptl_crystal_description block
_exptl_crystal_F_000 552
_exptl_crystal_size_max 0.40
_exptl_crystal_size_mid 0.40
_exptl_crystal_size_min 0.30
_refine_diff_density_max 0.172
_refine_diff_density_min -0.193
_refine_ls_extinction_method none
_refine_ls_goodness_of_fit_ref 0.957
_refine_ls_hydrogen_treatment constr
_refine_ls_matrix_type full
_refine_ls_number_parameters 173
_refine_ls_number_reflns 2414
_refine_ls_number_restraints 0
_refine_ls_restrained_S_all 0.957
_refine_ls_R_factor_all 0.0645
_refine_ls_R_factor_gt 0.0369
_refine_ls_shift/su_max 0.000
_refine_ls_shift/su_mean 0.000
_refine_ls_structure_factor_coef Fsqd
_refine_ls_weighting_details 'calc w=1/[\s^2^(Fo^2^)+(0.0418P)^2^] where P=(Fo^2^+2Fc^2^)/3'
_refine_ls_weighting_scheme calc
_refine_ls_wR_factor_gt 0.0783
_refine_ls_wR_factor_ref 0.0835
_reflns_number_gt 1673
_reflns_number_total 2414
_reflns_threshold_expression I>2\s(I)
_cod_data_source_file pk2284.cif
_cod_data_source_block I
_cod_original_sg_symbol_H-M 'P 21/c'
_cod_database_code 2228514
_cod_database_fobs_code 2228514

loop_
_symmetry_equiv_pos_as_xyz
'x, y, z'
'-x, y+1/2, -z+1/2'
'-x, -y, -z'
'x, -y-1/2, z-1/2'

loop_
_atom_site_type_symbol
_atom_site_label
_atom_site_fract_x
_atom_site_fract_y
_atom_site_fract_z
_atom_site_U_iso_or_equiv
_atom_site_adp_type
_atom_site_calc_flag
_atom_site_refinement_flags
_atom_site_occupancy
_atom_site_disorder_assembly
_atom_site_disorder_group
O O1 0.03229(15) 0.67052(8) 0.17539(6) 0.0327(3) Uani d . 1 . .
C C1 0.0839(2) 0.76864(11) 0.29798(8) 0.0198(3) Uani d . 1 . .
C C2 0.2536(2) 0.71524(12) 0.34999(8) 0.0275(4) Uani d . 1 . .
H H2A 0.2572 0.6361 0.3393 0.033 Uiso calc R 1 . .
H H2B 0.3839 0.7466 0.3361 0.033 Uiso calc R 1 . .
C C3 0.2185(2) 0.73491(13) 0.43858(9) 0.0311(4) Uani d . 1 . .
H H3 0.3283 0.7000 0.4716 0.037 Uiso calc R 1 . .
C C4 0.2157(2) 0.85708(14) 0.45562(9) 0.0362(4) Uani d . 1 . .
H H4A 0.1940 0.8697 0.5130 0.043 Uiso calc R 1 . .
H H4B 0.3458 0.8896 0.4428 0.043 Uiso calc R 1 . .
C C5 0.0483(2) 0.91065(12) 0.40506(9) 0.0309(4) Uani d . 1 . .
H H5 0.0471 0.9906 0.4161 0.037 Uiso calc R 1 . .
C C6 -0.1514(2) 0.86164(12) 0.42657(9) 0.0292(4) Uani d . 1 . .
H H6A -0.2608 0.8966 0.3945 0.035 Uiso calc R 1 . .
H H6B -0.1747 0.8748 0.4837 0.035 Uiso calc R 1 . .
C C7 -0.1501(2) 0.73938(12) 0.41004(8) 0.0247(4) Uani d . 1 . .
H H7 -0.2811 0.7073 0.4243 0.030 Uiso calc R 1 . .
C C8 -0.1164(2) 0.71996(12) 0.32129(8) 0.0244(4) Uani d . 1 . .
H H8A -0.2263 0.7538 0.2888 0.029 Uiso calc R 1 . .
H H8B -0.1173 0.6409 0.3102 0.029 Uiso calc R 1 . .
C C9 0.0183(2) 0.68552(12) 0.46001(9) 0.0293(4) Uani d . 1 . .
H H9A -0.0036 0.6968 0.5175 0.035 Uiso calc R 1 . .
H H9B 0.0192 0.6063 0.4495 0.035 Uiso calc R 1 . .
C C10 0.0831(2) 0.89173(11) 0.31629(8) 0.0268(4) Uani d . 1 . .
H H10A 0.2126 0.9240 0.3024 0.032 Uiso calc R 1 . .
H H10B -0.0239 0.9277 0.2835 0.032 Uiso calc R 1 . .
C C11 0.1261(2) 0.74157(11) 0.21138(8) 0.0217(3) Uani d . 1 . .
C C12 0.2950(2) 0.79751(11) 0.17062(8) 0.0200(3) Uani d . 1 . .
C C13 0.2765(2) 0.90683(12) 0.14885(8) 0.0262(4) Uani d . 1 . .
H H13 0.1590 0.9456 0.1611 0.031 Uiso calc R 1 . .
C C14 0.4271(2) 0.95941(12) 0.10975(9) 0.0306(4) Uani d . 1 . .
H H14 0.4125 1.0336 0.0947 0.037 Uiso calc R 1 . .
C C15 0.5985(2) 0.90312(13) 0.09284(8) 0.0312(4) Uani d . 1 . .
H H15 0.7042 0.9390 0.0673 0.037 Uiso calc R 1 . .
C C16 0.6163(2) 0.79443(12) 0.11302(8) 0.0269(4) Uani d . 1 . .
H H16 0.7346 0.7565 0.1006 0.032 Uiso calc R 1 . .
C C17 0.4658(2) 0.73909(11) 0.15109(8) 0.0218(3) Uani d . 1 . .
C C18 0.4921(2) 0.61964(12) 0.16948(9) 0.0297(4) Uani d . 1 . .
H H18A 0.6308 0.5985 0.1613 0.045 Uiso calc R 1 . .
H H18B 0.4026 0.5770 0.1340 0.045 Uiso calc R 1 . .
H H18C 0.4598 0.6059 0.2251 0.045 Uiso calc R 1 . .

loop_
_atom_site_aniso_label
_atom_site_aniso_U_11
_atom_site_aniso_U_22
_atom_site_aniso_U_33
_atom_site_aniso_U_12
_atom_site_aniso_U_13
_atom_site_aniso_U_23
O1 0.0341(7) 0.0331(6) 0.0309(6) -0.0089(5) 0.0016(5) -0.0102(5)
C1 0.0196(8) 0.0194(8) 0.0203(8) 0.0001(6) 0.0004(6) 0.0000(6)
C2 0.0223(9) 0.0350(9) 0.0253(9) 0.0044(7) 0.0000(7) 0.0016(7)
C3 0.0246(9) 0.0471(11) 0.0213(8) 0.0065(8) -0.0027(7) 0.0032(7)
C4 0.0332(10) 0.0530(12) 0.0227(9) -0.0160(8) 0.0029(8) -0.0080(8)
C5 0.0445(11) 0.0230(9) 0.0258(9) -0.0058(7) 0.0082(8) -0.0059(7)
C6 0.0322(10) 0.0299(9) 0.0259(9) 0.0060(7) 0.0047(7) 0.0001(7)
C7 0.0212(9) 0.0276(9) 0.0255(8) -0.0032(7) 0.0031(7) 0.0017(7)
C8 0.0231(9) 0.0233(8) 0.0266(8) -0.0033(6) -0.0006(7) -0.0009(6)
C9 0.0359(10) 0.0277(9) 0.0247(8) 0.0044(7) 0.0050(7) 0.0033(7)
C10 0.0339(10) 0.0210(8) 0.0258(8) -0.0035(7) 0.0039(7) -0.0006(6)
C11 0.0215(8) 0.0185(8) 0.0248(8) 0.0040(7) -0.0041(7) 0.0007(6)
C12 0.0243(9) 0.0206(8) 0.0150(7) -0.0006(6) -0.0020(6) -0.0010(6)
C13 0.0317(9) 0.0245(9) 0.0224(8) 0.0036(7) 0.0019(7) -0.0006(6)
C14 0.0459(11) 0.0214(9) 0.0245(9) -0.0030(7) 0.0026(8) 0.0029(6)
C15 0.0341(10) 0.0357(10) 0.0240(8) -0.0093(8) 0.0040(7) 0.0002(7)
C16 0.0229(9) 0.0356(10) 0.0221(8) 0.0013(7) 0.0013(7) -0.0034(7)
C17 0.0246(9) 0.0239(8) 0.0167(7) 0.0012(6) -0.0028(6) -0.0020(6)
C18 0.0313(9) 0.0263(9) 0.0315(9) 0.0065(7) -0.0001(7) -0.0024(7)

loop_
_atom_type_symbol
_atom_type_description
_atom_type_scat_dispersion_real
_atom_type_scat_dispersion_imag
_atom_type_scat_source
C C 0.0033 0.0016 'International Tables Vol C Tables 4.2.6.8 and 6.1.1.4'
H H 0.0000 0.0000 'International Tables Vol C Tables 4.2.6.8 and 6.1.1.4'
O O 0.0106 0.0060 'International Tables Vol C Tables 4.2.6.8 and 6.1.1.4'

loop_
_geom_angle_atom_site_label_1
_geom_angle_atom_site_label_2
_geom_angle_atom_site_label_3
_geom_angle_site_symmetry_1
_geom_angle_site_symmetry_3
_geom_angle
_geom_angle_publ_flag
C11 C1 C8 . . 110.71(12) ?
C11 C1 C10 . . 113.89(11) ?
C8 C1 C10 . . 108.78(11) ?
C11 C1 C2 . . 106.46(11) ?
C8 C1 C2 . . 108.70(11) ?
C10 C1 C2 . . 108.14(12) ?
C3 C2 C1 . . 109.96(12) ?
C3 C2 H2A . . 109.7 ?
C1 C2 H2A . . 109.7 ?
C3 C2 H2B . . 109.7 ?
C1 C2 H2B . . 109.7 ?
H2A C2 H2B . . 108.2 ?
C9 C3 C4 . . 109.22(12) ?
C9 C3 C2 . . 109.56(13) ?
C4 C3 C2 . . 109.85(12) ?
C9 C3 H3 . . 109.4 ?
C4 C3 H3 . . 109.4 ?
C2 C3 H3 . . 109.4 ?
C5 C4 C3 . . 109.49(12) ?
C5 C4 H4A . . 109.8 ?
C3 C4 H4A . . 109.8 ?
C5 C4 H4B . . 109.8 ?
C3 C4 H4B . . 109.8 ?
H4A C4 H4B . . 108.2 ?
C6 C5 C4 . . 109.28(12) ?
C6 C5 C10 . . 109.77(13) ?
C4 C5 C10 . . 109.68(13) ?
C6 C5 H5 . . 109.4 ?
C4 C5 H5 . . 109.4 ?
C10 C5 H5 . . 109.4 ?
C5 C6 C7 . . 109.56(12) ?
C5 C6 H6A . . 109.8 ?
C7 C6 H6A . . 109.8 ?
C5 C6 H6B . . 109.8 ?
C7 C6 H6B . . 109.8 ?
H6A C6 H6B . . 108.2 ?
C6 C7 C9 . . 109.62(12) ?
C6 C7 C8 . . 109.35(11) ?
C9 C7 C8 . . 109.33(12) ?
C6 C7 H7 . . 109.5 ?
C9 C7 H7 . . 109.5 ?
C8 C7 H7 . . 109.5 ?
C7 C8 C1 . . 110.50(12) ?
C7 C8 H8A . . 109.6 ?
C1 C8 H8A . . 109.6 ?
C7 C8 H8B . . 109.6 ?
C1 C8 H8B . . 109.6 ?
H8A C8 H8B . . 108.1 ?
C3 C9 C7 . . 109.53(12) ?
C3 C9 H9A . . 109.8 ?
C7 C9 H9A . . 109.8 ?
C3 C9 H9B . . 109.8 ?
C7 C9 H9B . . 109.8 ?
H9A C9 H9B . . 108.2 ?
C5 C10 C1 . . 110.09(11) ?
C5 C10 H10A . . 109.6 ?
C1 C10 H10A . . 109.6 ?
C5 C10 H10B . . 109.6 ?
C1 C10 H10B . . 109.6 ?
H10A C10 H10B . . 108.2 ?
O1 C11 C12 . . 118.83(13) ?
O1 C11 C1 . . 120.98(13) ?
C12 C11 C1 . . 120.07(12) ?
C13 C12 C17 . . 119.81(13) ?
C13 C12 C11 . . 119.76(12) ?
C17 C12 C11 . . 120.36(12) ?
C14 C13 C12 . . 120.96(14) ?
C14 C13 H13 . . 119.5 ?
C12 C13 H13 . . 119.5 ?
C15 C14 C13 . . 119.38(14) ?
C15 C14 H14 . . 120.3 ?
C13 C14 H14 . . 120.3 ?
C14 C15 C16 . . 119.94(14) ?
C14 C15 H15 . . 120.0 ?
C16 C15 H15 . . 120.0 ?
C15 C16 C17 . . 121.86(14) ?
C15 C16 H16 . . 119.1 ?
C17 C16 H16 . . 119.1 ?
C16 C17 C12 . . 117.99(13) ?
C16 C17 C18 . . 119.27(13) ?
C12 C17 C18 . . 122.74(12) ?
C17 C18 H18A . . 109.5 ?
C17 C18 H18B . . 109.5 ?
H18A C18 H18B . . 109.5 ?
C17 C18 H18C . . 109.5 ?
H18A C18 H18C . . 109.5 ?
H18B C18 H18C . . 109.5 ?

loop_
_geom_bond_atom_site_label_1
_geom_bond_atom_site_label_2
_geom_bond_site_symmetry_2
_geom_bond_distance
_geom_bond_publ_flag
O1 C11 . 1.2219(16) ?
C1 C11 . 1.5268(18) ?
C1 C8 . 1.5338(19) ?
C1 C10 . 1.5445(18) ?
C1 C2 . 1.551(2) ?
C2 C3 . 1.5321(19) ?
C2 H2A . 0.9900 ?
C2 H2B . 0.9900 ?
C3 C9 . 1.528(2) ?
C3 C4 . 1.530(2) ?
C3 H3 . 1.0000 ?
C4 C5 . 1.529(2) ?
C4 H4A . 0.9900 ?
C4 H4B . 0.9900 ?
C5 C6 . 1.5232(19) ?
C5 C10 . 1.5332(19) ?
C5 H5 . 1.0000 ?
C6 C7 . 1.529(2) ?
C6 H6A . 0.9900 ?
C6 H6B . 0.9900 ?
C7 C9 . 1.529(2) ?
C7 C8 . 1.5325(18) ?
C7 H7 . 1.0000 ?
C8 H8A . 0.9900 ?
C8 H8B . 0.9900 ?
C9 H9A . 0.9900 ?
C9 H9B . 0.9900 ?
C10 H10A . 0.9900 ?
C10 H10B . 0.9900 ?
C11 C12 . 1.5101(19) ?
C12 C13 . 1.3972(18) ?
C12 C17 . 1.4009(19) ?
C13 C14 . 1.3843(19) ?
C13 H13 . 0.9500 ?
C14 C15 . 1.380(2) ?
C14 H14 . 0.9500 ?
C15 C16 . 1.383(2) ?
C15 H15 . 0.9500 ?
C16 C17 . 1.3918(19) ?
C16 H16 . 0.9500 ?
C17 C18 . 1.5097(19) ?
C18 H18A . 0.9800 ?
C18 H18B . 0.9800 ?
C18 H18C . 0.9800 ?
